data_8105702
loop_
_publ_author_name
'Ywaya, David O.'
'Friedrich, Holger B.'
'Bala, Muhammad D.'
'Soobramoney, Lynette'
'Ibrahim, Halliru'

_publ_section_title
;
 Crystal structure of
 3,3&#x2032;-(pyridine-2,6-diylbis(methylene))bis(1-propyl-1H-imidazol-3-ium)
 ditetrafluoroborate, C19H27B2F8N5
;
_journal_issue 3
_journal_name_full 'Zeitschrift f\"ur Kristallographie - New Crystal Structures'
_journal_page_first 381
_journal_page_last 383
_journal_paper_doi 10.1515/ncrs-2022-0078
_journal_volume 237
_journal_year 2022
_chemical_formula_moiety '2(B F4), C19 H27 N5'
_chemical_formula_sum 'C19 H27 B2 F8 N5'
_chemical_formula_weight 499.07
_space_group_crystal_system orthorhombic
_space_group_IT_number 61
_space_group_name_Hall '-P 2ac 2ab'
_space_group_name_H-M_alt 'P b c a'
_atom_sites_solution_hydrogens geom
_atom_sites_solution_primary dual
_cell_angle_alpha 90
_cell_angle_beta 90
_cell_angle_gamma 90
_cell_formula_units_Z 8
_cell_length_a 9.8515(12)
_cell_length_b 16.508(2)
_cell_length_c 29.817(3)
_cell_measurement_reflns_used 9445
_cell_measurement_temperature 104.27
_cell_measurement_theta_max 27.77
_cell_measurement_theta_min 2.48
_cell_volume 4849.1(10)
_computing_molecular_graphics 'Olex2 1.3 (Dolomanov et al., 2009)'
_computing_publication_material 'Olex2 1.3 (Dolomanov et al., 2009)'
_computing_structure_refinement 'ShelXL 2016/6 (Sheldrick, 2015)'
_computing_structure_solution 'SHELXT 2014/5 (Sheldrick, 2014)'
_diffrn_ambient_temperature 104.27
_diffrn_measured_fraction_theta_full 0.998
_diffrn_measured_fraction_theta_max 0.889
_diffrn_measurement_device_type 'Bruker APEX-II CCD'
_diffrn_measurement_method '\f and \w scans'
_diffrn_radiation_monochromator graphite
_diffrn_radiation_type MoK\a
_diffrn_radiation_wavelength 0.71073
_diffrn_reflns_av_R_equivalents 0.0292
_diffrn_reflns_av_unetI/netI 0.0217
_diffrn_reflns_Laue_measured_fraction_full 0.998
_diffrn_reflns_Laue_measured_fraction_max 0.889
_diffrn_reflns_limit_h_max 12
_diffrn_reflns_limit_h_min -12
_diffrn_reflns_limit_k_max 20
_diffrn_reflns_limit_k_min -16
_diffrn_reflns_limit_l_max 38
_diffrn_reflns_limit_l_min -39
_diffrn_reflns_number 31833
_diffrn_reflns_point_group_measured_fraction_full 0.998
_diffrn_reflns_point_group_measured_fraction_max 0.889
_diffrn_reflns_theta_full 25.242
_diffrn_reflns_theta_max 28.267
_diffrn_reflns_theta_min 2.478
_diffrn_standards_number 0
_exptl_absorpt_coefficient_mu 0.125
_exptl_absorpt_correction_T_max 0.7457
_exptl_absorpt_correction_T_min 0.6899
_exptl_absorpt_correction_type multi-scan
_exptl_absorpt_process_details
'SADABS-2008/1 (Bruker,2008) was used for absorption correction. wR2(int) was 0.0790 before and 0.0392 after correction. The Ratio of minimum to maximum transmission is 0.9252. The \l/2 correction factor is 0.0015.'
_exptl_crystal_colour colourless
_exptl_crystal_colour_primary colourless
_exptl_crystal_density_diffrn 1.367
_exptl_crystal_density_meas .
_exptl_crystal_description plate
_exptl_crystal_F_000 2064
_exptl_crystal_size_max 0.27
_exptl_crystal_size_mid 0.22
_exptl_crystal_size_min 0.14
_refine_diff_density_max 0.475
_refine_diff_density_min -0.289
_refine_diff_density_rms 0.043
_refine_ls_extinction_coef .
_refine_ls_extinction_method none
_refine_ls_goodness_of_fit_ref 1.028
_refine_ls_hydrogen_treatment constr
_refine_ls_matrix_type full
_refine_ls_number_parameters 337
_refine_ls_number_reflns 5336
_refine_ls_number_restraints 74
_refine_ls_restrained_S_all 1.105
_refine_ls_R_factor_all 0.0520
_refine_ls_R_factor_gt 0.0409
_refine_ls_shift/su_max 0.002
_refine_ls_shift/su_mean 0.000
_refine_ls_structure_factor_coef Fsqd
_refine_ls_weighting_details 'w=1/[\s^2^(Fo^2^)+(0.0465P)^2^+2.9194P] where P=(Fo^2^+2Fc^2^)/3'
_refine_ls_weighting_scheme calc
_refine_ls_wR_factor_gt 0.1007
_refine_ls_wR_factor_ref 0.1082
_reflns_Friedel_coverage 0.000
_reflns_Friedel_fraction_full .
_reflns_Friedel_fraction_max .
_reflns_number_gt 4368
_reflns_number_total 5336
_reflns_threshold_expression 'I > 2\s(I)'
_cod_data_source_file suppl_j_ncrs-2022-0078_suppl.cif
_cod_data_source_block 19zs_hbf_d1_pipbf4_0m
_cod_original_cell_volume 4849.3(10)
_cod_database_code 8105702
_shelx_space_group_comment
;
The symmetry employed for this shelxl refinement is uniquely defined
by the following loop, which should always be used as a source of
symmetry information in preference to the above space-group names.
They are only intended as comments.
;
_shelx_estimated_absorpt_t_max 0.983
_shelx_estimated_absorpt_t_min 0.967
_olex2_refinement_description
;
1. Fixed Uiso
 At 1.2 times of:
  All C(H) groups, All C(H,H) groups
 At 1.5 times of:
  All C(H,H,H) groups
2. Restrained distances
 F7A-B2 \\sim F7B-B2
 with sigma of 0.02
 F6A-B2 \\sim F6B-B2
 with sigma of 0.02
 F8A-B2 \\sim F8B-B2
 with sigma of 0.02
 F7A-F6A \\sim F7A-F8A \\sim F6A-F8A \\sim F7B-F8B \\sim F7B-F6B \\sim F8B-F6B
 with sigma of 0.04
 B2-F5 \\sim B2-F7A \\sim B2-F6A \\sim B2-F8A \\sim B2-F7B \\sim B2-F8B \\sim
B2-F6B
 with sigma of 0.02
3. Rigid bond restraints
 F6B, B2
 with sigma for 1-2 distances of 0.001 and sigma for 1-3 distances of 0.001
 F8B, B2
 with sigma for 1-2 distances of 0.001 and sigma for 1-3 distances of 0.001
4. Uiso/Uaniso restraints and constraints
Uanis(F7B) \\sim Ueq, Uanis(F6B) \\sim Ueq, Uanis(F8B) \\sim Ueq: with sigma of
0.001 and sigma for terminal atoms of 0.002
Uanis(F7A) \\sim Ueq, Uanis(F8A) \\sim Ueq, Uanis(F6A) \\sim Ueq: with sigma of
0.001 and sigma for terminal atoms of 0.002
5. Rigid body (RIGU) restrains
 F7A, F8A, F6A
 with sigma for 1-2 distances of 0.004 and sigma for 1-3 distances of 0.004
 F7B, F6B, F8B
 with sigma for 1-2 distances of 0.004 and sigma for 1-3 distances of 0.004
6. Others
 Sof(F7B)=Sof(F8B)=Sof(F6B)=1-FVAR(1)
 Sof(F7A)=Sof(F6A)=Sof(F8A)=FVAR(1)
7.a Secondary CH2 refined with riding coordinates:
 C13(H13B,H13A), C17(H17A,H17B), C7(H7A,H7B), C18(H18A,H18B), C2(H2A,H2B),
 C3(H3B,H3A)
7.b Aromatic/amide H refined with riding coordinates:
 C14(H14), C6(H6), C11(H11), C4(H4), C9(H9), C5(H5), C16(H16), C15(H15),
 C10(H10)
7.c Idealised Me refined as rotating group:
 C19(H19A,H19B,H19C), C1(H1A,H1B,H1C)
;

loop_
_space_group_symop_operation_xyz
'x, y, z'
'-x+1/2, -y, z+1/2'
'-x, y+1/2, -z+1/2'
'x+1/2, -y+1/2, -z'
'-x, -y, -z'
'x-1/2, y, -z-1/2'
'x, -y-1/2, z-1/2'
'-x-1/2, y-1/2, z'

loop_
_atom_site_label
_atom_site_type_symbol
_atom_site_fract_x
_atom_site_fract_y
_atom_site_fract_z
_atom_site_U_iso_or_equiv
_atom_site_adp_type
_atom_site_occupancy
_atom_site_site_symmetry_order
_atom_site_calc_flag
_atom_site_refinement_flags_posn
_atom_site_refinement_flags_adp
_atom_site_refinement_flags_occupancy
_atom_site_disorder_assembly
_atom_site_disorder_group
B1 B 0.74157(17) 0.90551(10) 0.74844(6) 0.0234(3) Uani 1 1 d . . . . .
B2 B 0.14461(17) 0.69821(10) 0.55973(5) 0.0217(3) Uani 1 1 d D U . . .
C1 C 0.4246(2) 0.60186(11) 0.81026(6) 0.0438(5) Uani 1 1 d . . . . .
H1A H 0.376509 0.570499 0.787324 0.066 Uiso 1 1 calc R U . . .
H1B H 0.370936 0.602651 0.837924 0.066 Uiso 1 1 calc R U . . .
H1C H 0.513040 0.576852 0.816193 0.066 Uiso 1 1 calc R U . . .
C2 C 0.44571(19) 0.68936(10) 0.79347(5) 0.0325(4) Uani 1 1 d . . . . .
H2A H 0.356204 0.713743 0.786725 0.039 Uiso 1 1 calc R U . . .
H2B H 0.488354 0.721732 0.817608 0.039 Uiso 1 1 calc R U . . .
C3 C 0.53546(18) 0.69356(11) 0.75121(6) 0.0339(4) Uani 1 1 d . . . . .
H3A H 0.626555 0.671674 0.758273 0.041 Uiso 1 1 calc R U . . .
H3B H 0.546437 0.750852 0.742108 0.041 Uiso 1 1 calc R U . . .
C4 C 0.36837(15) 0.67242(9) 0.68566(5) 0.0245(3) Uani 1 1 d . . . . .
H4 H 0.324407 0.723604 0.686676 0.029 Uiso 1 1 calc R U . . .
C5 C 0.33921(15) 0.60988(9) 0.65713(5) 0.0242(3) Uani 1 1 d . . . . .
H5 H 0.272049 0.609724 0.634269 0.029 Uiso 1 1 calc R U . . .
C6 C 0.50776(14) 0.56966(9) 0.70181(5) 0.0221(3) Uani 1 1 d . . . . .
H6 H 0.576152 0.537467 0.715481 0.026 Uiso 1 1 calc R U . . .
C7 C 0.43525(17) 0.46741(9) 0.64459(5) 0.0274(3) Uani 1 1 d . . . . .
H7A H 0.342503 0.448128 0.637558 0.033 Uiso 1 1 calc R U . . .
H7B H 0.478197 0.427248 0.664749 0.033 Uiso 1 1 calc R U . . .
C8 C 0.51809(15) 0.47322(9) 0.60082(5) 0.0212(3) Uani 1 1 d . . . . .
C9 C 0.53983(16) 0.40225(9) 0.57566(5) 0.0248(3) Uani 1 1 d . . . . .
H9 H 0.502033 0.352030 0.584934 0.030 Uiso 1 1 calc R U . . .
C10 C 0.61881(16) 0.40739(9) 0.53645(5) 0.0273(3) Uani 1 1 d . . . . .
H10 H 0.636432 0.360443 0.518974 0.033 Uiso 1 1 calc R U . . .
C11 C 0.67140(16) 0.48328(9) 0.52351(5) 0.0255(3) Uani 1 1 d . . . . .
H11 H 0.725178 0.488521 0.497227 0.031 Uiso 1 1 calc R U . . .
C12 C 0.64225(15) 0.55131(9) 0.55054(5) 0.0210(3) Uani 1 1 d . . . . .
C13 C 0.69277(16) 0.63536(9) 0.53542(5) 0.0246(3) Uani 1 1 d . . . . .
H13A H 0.644771 0.650911 0.507543 0.029 Uiso 1 1 calc R U . . .
H13B H 0.790854 0.631921 0.528453 0.029 Uiso 1 1 calc R U . . .
C14 C 0.55351(15) 0.73926(9) 0.57695(5) 0.0215(3) Uani 1 1 d . . . . .
H14 H 0.472407 0.733089 0.560052 0.026 Uiso 1 1 calc R U . . .
C15 C 0.76584(15) 0.72439(9) 0.60168(5) 0.0239(3) Uani 1 1 d . . . . .
H15 H 0.856555 0.705588 0.604567 0.029 Uiso 1 1 calc R U . . .
C16 C 0.70346(15) 0.78112(9) 0.62814(5) 0.0241(3) Uani 1 1 d . . . . .
H16 H 0.742930 0.809464 0.652609 0.029 Uiso 1 1 calc R U . . .
C17 C 0.47043(16) 0.85037(10) 0.62913(5) 0.0274(3) Uani 1 1 d . . . . .
H17A H 0.477677 0.854389 0.662170 0.033 Uiso 1 1 calc R U . . .
H17B H 0.377324 0.832184 0.621726 0.033 Uiso 1 1 calc R U . . .
C18 C 0.49573(18) 0.93455(10) 0.60811(6) 0.0307(4) Uani 1 1 d . . . . .
H18A H 0.434786 0.974469 0.622543 0.037 Uiso 1 1 calc R U . . .
H18B H 0.590411 0.951156 0.614378 0.037 Uiso 1 1 calc R U . . .
C19 C 0.4719(2) 0.93634(11) 0.55697(6) 0.0403(4) Uani 1 1 d . . . . .
H19A H 0.537253 0.900436 0.542170 0.060 Uiso 1 1 calc R U . . .
H19B H 0.483904 0.991756 0.545865 0.060 Uiso 1 1 calc R U . . .
H19C H 0.379434 0.917971 0.550384 0.060 Uiso 1 1 calc R U . . .
F1 F 0.77417(12) 0.84260(6) 0.77795(4) 0.0493(3) Uani 1 1 d . . . . .
F2 F 0.77939(10) 0.98057(6) 0.76741(3) 0.0358(2) Uani 1 1 d . . . . .
F3 F 0.60173(10) 0.90432(7) 0.74013(5) 0.0522(3) Uani 1 1 d . . . . .
F4 F 0.81231(12) 0.89578(7) 0.70765(3) 0.0501(3) Uani 1 1 d . . . . .
F5 F 0.03182(10) 0.71304(6) 0.53157(3) 0.0353(2) Uani 1 1 d D . . . .
F6A F 0.1795(2) 0.61542(8) 0.55926(5) 0.0403(4) Uani 0.882(4) 1 d D U P A 1
F6B F 0.2349(12) 0.6372(7) 0.5512(3) 0.0344(19) Uani 0.118(4) 1 d D U P A 2
F7A F 0.11646(18) 0.72291(12) 0.60368(4) 0.0418(4) Uani 0.882(4) 1 d D U P A 1
F7B F 0.0872(12) 0.6873(9) 0.6023(3) 0.045(3) Uani 0.118(4) 1 d D U P A 2
F8A F 0.25513(13) 0.74281(11) 0.54236(6) 0.0448(5) Uani 0.882(4) 1 d D U P A 1
F8B F 0.2284(10) 0.7690(5) 0.5625(4) 0.0337(18) Uani 0.118(4) 1 d D U P A 2
N1 N 0.47551(13) 0.64657(8) 0.71311(4) 0.0232(3) Uani 1 1 d . . . . .
N2 N 0.42655(12) 0.54648(7) 0.66793(4) 0.0207(3) Uani 1 1 d . . . . .
N3 N 0.56774(12) 0.54712(7) 0.58879(4) 0.0214(3) Uani 1 1 d . . . . .
N4 N 0.67120(12) 0.69936(7) 0.56968(4) 0.0201(3) Uani 1 1 d . . . . .
N5 N 0.57062(12) 0.78936(7) 0.61226(4) 0.0205(3) Uani 1 1 d . . . . .

loop_
_atom_site_aniso_label
_atom_site_aniso_U_11
_atom_site_aniso_U_22
_atom_site_aniso_U_33
_atom_site_aniso_U_23
_atom_site_aniso_U_13
_atom_site_aniso_U_12
F5 0.0273(5) 0.0496(6) 0.0290(5) 0.0012(4) -0.0077(4) 0.0003(4)
F2 0.0336(5) 0.0263(5) 0.0474(6) -0.0132(4) 0.0134(4) -0.0059(4)
F1 0.0562(7) 0.0342(6) 0.0574(7) 0.0181(5) -0.0206(6) -0.0028(5)
F4 0.0577(7) 0.0588(7) 0.0339(5) -0.0212(5) 0.0102(5) -0.0221(6)
F7A 0.0552(8) 0.0481(9) 0.0222(6) -0.0079(5) -0.0043(5) 0.0270(7)
F6A 0.0581(9) 0.0244(6) 0.0384(7) -0.0044(5) -0.0045(6) 0.0058(6)
F3 0.0237(5) 0.0388(6) 0.0942(9) 0.0145(6) -0.0141(6) -0.0054(4)
F8A 0.0273(6) 0.0538(9) 0.0533(9) 0.0225(8) -0.0043(6) -0.0078(6)
N4 0.0236(6) 0.0168(6) 0.0197(5) 0.0017(5) 0.0029(5) -0.0019(5)
N2 0.0236(6) 0.0192(6) 0.0192(6) 0.0012(5) 0.0047(5) -0.0011(5)
N5 0.0230(6) 0.0187(6) 0.0199(6) -0.0004(5) 0.0016(5) -0.0008(5)
N3 0.0248(6) 0.0195(6) 0.0199(6) -0.0006(5) 0.0019(5) -0.0004(5)
N1 0.0242(6) 0.0227(7) 0.0226(6) -0.0008(5) 0.0029(5) -0.0033(5)
C12 0.0225(7) 0.0205(7) 0.0199(6) 0.0002(5) -0.0004(5) 0.0017(6)
C14 0.0225(7) 0.0202(7) 0.0217(7) 0.0002(6) -0.0014(5) -0.0005(6)
C6 0.0198(7) 0.0235(8) 0.0229(7) 0.0037(6) 0.0025(5) 0.0005(6)
C8 0.0219(7) 0.0198(7) 0.0218(7) 0.0000(6) -0.0006(5) -0.0003(6)
C11 0.0292(8) 0.0242(8) 0.0231(7) -0.0026(6) 0.0041(6) 0.0031(6)
C4 0.0270(7) 0.0223(8) 0.0243(7) 0.0046(6) 0.0068(6) 0.0045(6)
C9 0.0275(8) 0.0181(7) 0.0288(7) -0.0010(6) -0.0015(6) -0.0016(6)
C5 0.0237(7) 0.0288(8) 0.0202(7) 0.0059(6) 0.0011(6) 0.0030(6)
C16 0.0249(7) 0.0245(8) 0.0227(7) 0.0003(6) -0.0041(6) -0.0033(6)
C15 0.0208(7) 0.0251(8) 0.0258(7) 0.0035(6) -0.0017(6) -0.0016(6)
C13 0.0322(8) 0.0214(8) 0.0201(7) -0.0019(6) 0.0075(6) -0.0002(6)
C10 0.0324(8) 0.0203(8) 0.0290(8) -0.0069(6) 0.0012(6) 0.0036(6)
C17 0.0295(8) 0.0260(8) 0.0268(7) -0.0042(6) 0.0048(6) 0.0045(6)
C7 0.0359(8) 0.0190(7) 0.0273(7) -0.0017(6) 0.0077(6) -0.0048(6)
C18 0.0328(8) 0.0223(8) 0.0369(9) -0.0052(7) -0.0020(7) 0.0039(7)
C2 0.0460(10) 0.0269(8) 0.0244(7) -0.0043(6) -0.0031(7) -0.0013(7)
C3 0.0366(9) 0.0333(9) 0.0319(8) -0.0058(7) -0.0028(7) -0.0104(7)
B2 0.0222(8) 0.0233(8) 0.0196(7) 0.0005(6) -0.0004(6) 0.0019(6)
C19 0.0524(11) 0.0300(9) 0.0384(9) 0.0058(7) -0.0055(8) 0.0060(8)
C1 0.0722(14) 0.0301(10) 0.0289(8) 0.0002(7) 0.0063(9) 0.0005(9)
B1 0.0223(8) 0.0200(8) 0.0278(8) 0.0000(7) -0.0017(7) -0.0004(6)
F7B 0.043(4) 0.050(4) 0.043(4) 0.002(2) 0.0025(19) 0.004(2)
F8B 0.033(2) 0.030(2) 0.038(3) -0.0023(18) -0.0045(19) -0.0046(16)
F6B 0.033(2) 0.034(2) 0.036(3) -0.0055(18) 0.0019(18) 0.0092(17)

loop_
_atom_type_symbol
_atom_type_description
_atom_type_scat_dispersion_real
_atom_type_scat_dispersion_imag
_atom_type_scat_source
C C 0.0033 0.0016 'International Tables Vol C Tables 4.2.6.8 and 6.1.1.4'
H H 0.0000 0.0000 'International Tables Vol C Tables 4.2.6.8 and 6.1.1.4'
B B 0.0013 0.0007 'International Tables Vol C Tables 4.2.6.8 and 6.1.1.4'
F F 0.0171 0.0103 'International Tables Vol C Tables 4.2.6.8 and 6.1.1.4'
N N 0.0061 0.0033 'International Tables Vol C Tables 4.2.6.8 and 6.1.1.4'

loop_
_geom_angle_atom_site_label_1
_geom_angle_atom_site_label_2
_geom_angle_atom_site_label_3
_geom_angle
_geom_angle_site_symmetry_1
_geom_angle_site_symmetry_3
C14 N4 C15 108.61(12) . .
C14 N4 C13 125.45(12) . .
C15 N4 C13 125.81(13) . .
C6 N2 C5 109.13(12) . .
C6 N2 C7 124.71(13) . .
C5 N2 C7 126.09(13) . .
C14 N5 C16 108.75(12) . .
C14 N5 C17 126.30(13) . .
C16 N5 C17 124.65(12) . .
C12 N3 C8 117.43(12) . .
C6 N1 C4 108.51(12) . .
C6 N1 C3 125.67(13) . .
C4 N1 C3 125.61(13) . .
N3 C12 C11 123.28(13) . .
N3 C12 C13 117.78(12) . .
C11 C12 C13 118.91(12) . .
N4 C14 H14 125.8 . .
N5 C14 N4 108.47(12) . .
N5 C14 H14 125.8 . .
N2 C6 N1 108.35(13) . .
N2 C6 H6 125.8 . .
N1 C6 H6 125.8 . .
N3 C8 C9 123.39(13) . .
N3 C8 C7 117.93(12) . .
C9 C8 C7 118.68(13) . .
C12 C11 H11 120.8 . .
C10 C11 C12 118.42(14) . .
C10 C11 H11 120.8 . .
N1 C4 H4 126.5 . .
C5 C4 N1 106.93(13) . .
C5 C4 H4 126.5 . .
C8 C9 H9 120.8 . .
C10 C9 C8 118.48(14) . .
C10 C9 H9 120.8 . .
N2 C5 H5 126.5 . .
C4 C5 N2 107.07(13) . .
C4 C5 H5 126.5 . .
N5 C16 H16 126.5 . .
C15 C16 N5 106.93(13) . .
C15 C16 H16 126.5 . .
N4 C15 H15 126.4 . .
C16 C15 N4 107.23(13) . .
C16 C15 H15 126.4 . .
N4 C13 C12 113.14(11) . .
N4 C13 H13B 109.0 . .
N4 C13 H13A 109.0 . .
C12 C13 H13B 109.0 . .
C12 C13 H13A 109.0 . .
H13B C13 H13A 107.8 . .
C11 C10 H10 120.5 . .
C9 C10 C11 118.97(14) . .
C9 C10 H10 120.5 . .
N5 C17 H17A 109.4 . .
N5 C17 H17B 109.4 . .
N5 C17 C18 111.25(12) . .
H17A C17 H17B 108.0 . .
C18 C17 H17A 109.4 . .
C18 C17 H17B 109.4 . .
N2 C7 C8 111.93(12) . .
N2 C7 H7A 109.2 . .
N2 C7 H7B 109.2 . .
C8 C7 H7A 109.2 . .
C8 C7 H7B 109.2 . .
H7A C7 H7B 107.9 . .
C17 C18 H18A 108.9 . .
C17 C18 H18B 108.9 . .
H18A C18 H18B 107.8 . .
C19 C18 C17 113.18(14) . .
C19 C18 H18A 108.9 . .
C19 C18 H18B 108.9 . .
H2A C2 H2B 107.8 . .
C3 C2 H2A 109.1 . .
C3 C2 H2B 109.1 . .
C3 C2 C1 112.63(14) . .
C1 C2 H2A 109.1 . .
C1 C2 H2B 109.1 . .
N1 C3 C2 111.77(13) . .
N1 C3 H3B 109.3 . .
N1 C3 H3A 109.3 . .
C2 C3 H3B 109.3 . .
C2 C3 H3A 109.3 . .
H3B C3 H3A 107.9 . .
F5 B2 F8B 110.2(4) . .
F7A B2 F5 110.47(13) . .
F7A B2 F6A 109.87(14) . .
F7A B2 F8A 110.12(15) . .
F6A B2 F5 110.72(14) . .
F6A B2 F8A 108.29(14) . .
F8A B2 F5 107.31(12) . .
F7B B2 F5 104.1(5) . .
F7B B2 F8B 106.6(6) . .
F6B B2 F5 121.9(5) . .
F6B B2 F7B 109.7(7) . .
F6B B2 F8B 103.7(6) . .
C18 C19 H19A 109.5 . .
C18 C19 H19B 109.5 . .
C18 C19 H19C 109.5 . .
H19A C19 H19B 109.5 . .
H19A C19 H19C 109.5 . .
H19B C19 H19C 109.5 . .
C2 C1 H1A 109.5 . .
C2 C1 H1B 109.5 . .
C2 C1 H1C 109.5 . .
H1A C1 H1B 109.5 . .
H1A C1 H1C 109.5 . .
H1B C1 H1C 109.5 . .
F1 B1 F2 109.83(13) . .
F1 B1 F4 110.14(14) . .
F1 B1 F3 109.08(13) . .
F4 B1 F2 108.35(13) . .
F3 B1 F2 110.05(13) . .
F3 B1 F4 109.38(14) . .

loop_
_geom_bond_atom_site_label_1
_geom_bond_atom_site_label_2
_geom_bond_distance
_geom_bond_site_symmetry_2
F5 B2 1.4142(18) .
F2 B1 1.4120(19) .
F1 B1 1.3985(19) .
F4 B1 1.411(2) .
F7A B2 1.400(2) .
F6A B2 1.409(2) .
F3 B1 1.400(2) .
F8A B2 1.413(2) .
N4 C14 1.3509(19) .
N4 C15 1.3966(19) .
N4 C13 1.4849(18) .
N2 C6 1.3441(19) .
N2 C5 1.3926(19) .
N2 C7 1.4819(19) .
N5 C14 1.3495(18) .
N5 C16 1.3983(19) .
N5 C17 1.4973(19) .
N3 C12 1.3581(18) .
N3 C8 1.3624(19) .
N1 C6 1.352(2) .
N1 C4 1.402(2) .
N1 C3 1.497(2) .
C12 C11 1.412(2) .
C12 C13 1.542(2) .
C14 H14 0.9500 .
C6 H6 0.9500 .
C8 C9 1.408(2) .
C8 C7 1.542(2) .
C11 H11 0.9500 .
C11 C10 1.409(2) .
C4 H4 0.9500 .
C4 C5 1.368(2) .
C9 H9 0.9500 .
C9 C10 1.407(2) .
C5 H5 0.9500 .
C16 H16 0.9500 .
C16 C15 1.370(2) .
C15 H15 0.9500 .
C13 H13B 0.9900 .
C13 H13A 0.9900 .
C10 H10 0.9500 .
C17 H17A 0.9900 .
C17 H17B 0.9900 .
C17 C18 1.545(2) .
C7 H7A 0.9900 .
C7 H7B 0.9900 .
C18 H18A 0.9900 .
C18 H18B 0.9900 .
C18 C19 1.543(2) .
C2 H2A 0.9900 .
C2 H2B 0.9900 .
C2 C3 1.541(2) .
C2 C1 1.543(2) .
C3 H3B 0.9900 .
C3 H3A 0.9900 .
B2 F7B 1.400(9) .
B2 F8B 1.432(8) .
B2 F6B 1.368(8) .
C19 H19A 0.9800 .
C19 H19B 0.9800 .
C19 H19C 0.9800 .
C1 H1A 0.9800 .
C1 H1B 0.9800 .
C1 H1C 0.9800 .

loop_
_geom_hbond_atom_site_label_D
_geom_hbond_atom_site_label_H
_geom_hbond_atom_site_label_A
_geom_hbond_distance_DH
_geom_hbond_distance_HA
_geom_hbond_distance_DA
_geom_hbond_angle_DHA
_geom_hbond_site_symmetry_A
C14 H14 F8A 0.95 2.21 3.1157(19) 158.9 .
C14 H14 F8B 0.95 2.48 3.269(10) 140.8 .
C6 H6 F2 0.95 2.30 3.2226(18) 162.7 8_755
C4 H4 F1 0.95 2.28 3.1514(19) 151.5 6_557
C5 H5 F7A 0.95 2.58 3.292(2) 131.7 .
C5 H5 F7B 0.95 2.42 3.236(12) 143.6 .
C16 H16 F4 0.95 2.28 3.2178(18) 169.8 .
C15 H15 F7B 0.95 2.29 3.225(12) 166.5 1_655
C10 H10 F6B 0.95 2.45 3.073(10) 123.4 5_666

loop_
_geom_torsion_atom_site_label_1
_geom_torsion_atom_site_label_2
_geom_torsion_atom_site_label_3
_geom_torsion_atom_site_label_4
_geom_torsion
_geom_torsion_site_symmetry_1
_geom_torsion_site_symmetry_2
_geom_torsion_site_symmetry_3
_geom_torsion_site_symmetry_4
N5 C16 C15 N4 0.69(16) . . . .
N5 C17 C18 C19 65.04(18) . . . .
N3 C12 C11 C10 1.0(2) . . . .
N3 C12 C13 N4 9.69(19) . . . .
N3 C8 C9 C10 1.1(2) . . . .
N3 C8 C7 N2 -1.71(19) . . . .
N1 C4 C5 N2 1.05(16) . . . .
C12 N3 C8 C9 -0.3(2) . . . .
C12 N3 C8 C7 179.05(13) . . . .
C12 C11 C10 C9 -0.1(2) . . . .
C14 N4 C15 C16 -0.78(16) . . . .
C14 N4 C13 C12 -81.32(17) . . . .
C14 N5 C16 C15 -0.37(16) . . . .
C14 N5 C17 C18 -93.08(17) . . . .
C6 N2 C5 C4 -0.54(16) . . . .
C6 N2 C7 C8 -96.82(16) . . . .
C6 N1 C4 C5 -1.20(16) . . . .
C6 N1 C3 C2 -96.10(18) . . . .
C8 N3 C12 C11 -0.9(2) . . . .
C8 N3 C12 C13 177.00(13) . . . .
C8 C9 C10 C11 -0.9(2) . . . .
C11 C12 C13 N4 -172.36(13) . . . .
C4 N1 C6 N2 0.87(15) . . . .
C4 N1 C3 C2 78.00(19) . . . .
C9 C8 C7 N2 177.63(13) . . . .
C5 N2 C6 N1 -0.21(16) . . . .
C5 N2 C7 C8 79.60(18) . . . .
C16 N5 C14 N4 -0.11(16) . . . .
C16 N5 C17 C18 80.07(17) . . . .
C15 N4 C14 N5 0.55(16) . . . .
C15 N4 C13 C12 94.00(16) . . . .
C13 N4 C14 N5 176.55(12) . . . .
C13 N4 C15 C16 -176.76(13) . . . .
C13 C12 C11 C10 -176.79(14) . . . .
C17 N5 C14 N4 173.94(13) . . . .
C17 N5 C16 C15 -174.54(13) . . . .
C7 N2 C6 N1 176.72(12) . . . .
C7 N2 C5 C4 -177.42(13) . . . .
C7 C8 C9 C10 -178.16(14) . . . .
C3 N1 C6 N2 175.82(13) . . . .
C3 N1 C4 C5 -176.15(14) . . . .
C1 C2 C3 N1 59.5(2) . . . .
